data_2226756
loop_
_publ_author_name
'Inoue, Yoshinori'
'Matsumoto, Takatoshi'
'Watanabe, Masataka'
'Katagiri, Hiroshi'
'Kumagai, Tsutomu'

_publ_section_title
;
 (<i>R</i>)-2-Benzyl-4-methylpentyl
 (<i>R</i>)-2-methoxy-2-(1-naphthyl)propionate
;
_journal_coeditor_code ZS2041
_journal_issue 7
_journal_name_full 'Acta Crystallographica Section E'
_journal_page_first o1665
_journal_paper_doi 10.1107/S160053681002101X
_journal_volume 66
_journal_year 2010
_chemical_formula_iupac 'C27 H32 O3'
_chemical_formula_moiety 'C27 H32 O3'
_chemical_formula_sum 'C27 H32 O3'
_chemical_formula_weight 404.53
_chemical_name_systematic
;
(<i>R</i>)-2-Benzyl-4-methylpentyl
(<i>R</i>)-2-methoxy-2-(1-naphthyl)propionate
;
_space_group_IT_number 4
_symmetry_cell_setting monoclinic
_symmetry_space_group_name_Hall 'P 2yb'
_symmetry_space_group_name_H-M 'P 1 21 1'
_atom_sites_solution_hydrogens geom
_atom_sites_solution_primary direct
_atom_sites_solution_secondary difmap
_audit_creation_method SHELXL97
_cell_angle_alpha 90.00
_cell_angle_beta 102.8144(8)
_cell_angle_gamma 90.00
_cell_formula_units_Z 2
_cell_length_a 9.33800(10)
_cell_length_b 12.41420(10)
_cell_length_c 10.0317(5)
_cell_measurement_reflns_used 21196
_cell_measurement_temperature 105
_cell_measurement_theta_max 68.29
_cell_measurement_theta_min 3.56
_cell_volume 1133.95(6)
_computing_cell_refinement '<i>PROCESS-AUTO</i> (Rigaku, 1998)'
_computing_data_collection '<i>PROCESS-AUTO</i> (Rigaku, 1998)'
_computing_data_reduction '<i>CrystalStructure</i> (Rigaku/MSC, 2003)'
_computing_molecular_graphics '<i>PLATON</i> (Spek, 2009)'
_computing_publication_material '<i>Yadokari-XG 2009</i> (Wakita, 2001; Kabuto <i>et al.</i>, 2009)'
_computing_structure_refinement '<i>SHELXL97</i> (Sheldrick, 2008)'
_computing_structure_solution '<i>SHELXS97</i> (Sheldrick, 2008)'
_diffrn_ambient_temperature 105
_diffrn_measured_fraction_theta_full 1.000
_diffrn_measured_fraction_theta_max 1.000
_diffrn_measurement_device_type 'Rigaku R-AXIS RAPID CCD'
_diffrn_measurement_method '\w scans'
_diffrn_radiation_monochromator graphite
_diffrn_radiation_source 'rotating anode'
_diffrn_radiation_type CuK\a
_diffrn_radiation_wavelength 1.54187
_diffrn_reflns_av_R_equivalents 0.0260
_diffrn_reflns_av_sigmaI/netI 0.0173
_diffrn_reflns_limit_h_max 11
_diffrn_reflns_limit_h_min -11
_diffrn_reflns_limit_k_max 14
_diffrn_reflns_limit_k_min -14
_diffrn_reflns_limit_l_max 11
_diffrn_reflns_limit_l_min -12
_diffrn_reflns_number 21388
_diffrn_reflns_theta_full 68.24
_diffrn_reflns_theta_max 68.24
_diffrn_reflns_theta_min 4.52
_diffrn_standards_number 0
_exptl_absorpt_coefficient_mu 0.593
_exptl_absorpt_correction_T_max 1.000
_exptl_absorpt_correction_T_min 0.896
_exptl_absorpt_correction_type multi-scan
_exptl_absorpt_process_details '(<i>ABSCOR</i>; Higashi, 1995)'
_exptl_crystal_colour colourless
_exptl_crystal_density_diffrn 1.185
_exptl_crystal_density_method 'not measured'
_exptl_crystal_description prism
_exptl_crystal_F_000 436
_exptl_crystal_size_max 0.60
_exptl_crystal_size_mid 0.60
_exptl_crystal_size_min 0.60
_refine_diff_density_max 0.158
_refine_diff_density_min -0.110
_refine_ls_abs_structure_details 'Flack (1983), 1592 Friedel pairs'
_refine_ls_abs_structure_Flack 0.03(13)
_refine_ls_extinction_coef 0.0049(4)
_refine_ls_extinction_expression Fc^*^=kFc[1+0.001xFc^2^\l^3^/sin(2\q)]^-1/4^
_refine_ls_extinction_method '<i>SHELXL97</i> (Sheldrick, 2008)'
_refine_ls_goodness_of_fit_ref 1.057
_refine_ls_hydrogen_treatment constr
_refine_ls_matrix_type full
_refine_ls_number_parameters 276
_refine_ls_number_reflns 4133
_refine_ls_number_restraints 1
_refine_ls_restrained_S_all 1.057
_refine_ls_R_factor_all 0.0259
_refine_ls_R_factor_gt 0.0253
_refine_ls_shift/su_max 0.000
_refine_ls_shift/su_mean 0.000
_refine_ls_structure_factor_coef Fsqd
_refine_ls_weighting_details 'calc w=1/[\s^2^(Fo^2^)+(0.0376P)^2^+0.1169P] where P=(Fo^2^+2Fc^2^)/3'
_refine_ls_weighting_scheme calc
_refine_ls_wR_factor_gt 0.0672
_refine_ls_wR_factor_ref 0.0677
_reflns_number_gt 4042
_reflns_number_total 4133
_reflns_threshold_expression I>2\s(I)
_cod_data_source_file zs2041.cif
_cod_data_source_block I
_cod_original_sg_symbol_H-M 'P 21'
_cod_database_code 2226756
_cod_database_fobs_code 2226756

loop_
_symmetry_equiv_pos_as_xyz
'x, y, z'
'-x, y+1/2, -z'

loop_
_atom_site_type_symbol
_atom_site_label
_atom_site_fract_x
_atom_site_fract_y
_atom_site_fract_z
_atom_site_U_iso_or_equiv
_atom_site_adp_type
_atom_site_calc_flag
_atom_site_refinement_flags
_atom_site_occupancy
_atom_site_disorder_assembly
_atom_site_disorder_group
C C1 0.01084(12) 0.76296(10) 0.04854(12) 0.0259(2) Uani d . 1 . .
O O1 -0.00374(10) 0.66650(7) -0.03129(9) 0.0328(2) Uani d . 1 . .
C C2 0.01437(17) 0.67911(13) -0.16720(14) 0.0422(3) Uani d . 1 . .
H H2 -0.0560 0.7325 -0.2148 0.063 Uiso calc R 1 . .
H H2A -0.0030 0.6100 -0.2152 0.063 Uiso calc R 1 . .
H H2B 0.1146 0.7035 -0.1654 0.063 Uiso calc R 1 . .
C C3 -0.12601(13) 0.83375(11) 0.00029(13) 0.0316(3) Uani d . 1 . .
H H3 -0.1275 0.8614 -0.0915 0.047 Uiso calc R 1 . .
H H3A -0.1232 0.8943 0.0636 0.047 Uiso calc R 1 . .
H H3B -0.2145 0.7907 -0.0019 0.047 Uiso calc R 1 . .
C C4 0.00305(11) 0.72333(10) 0.19225(12) 0.0246(2) Uani d . 1 . .
O O2 -0.05044(9) 0.63985(7) 0.21644(9) 0.0328(2) Uani d . 1 . .
O O3 0.05702(9) 0.79770(7) 0.28601(8) 0.02774(18) Uani d . 1 . .
C C5 0.15589(12) 0.82122(9) 0.05218(11) 0.0239(2) Uani d . 1 . .
C C6 0.15720(13) 0.92718(10) 0.01434(12) 0.0278(3) Uani d . 1 . .
H H6 0.0666 0.9633 -0.0185 0.033 Uiso calc R 1 . .
C C7 0.28968(14) 0.98387(10) 0.02292(12) 0.0311(3) Uani d . 1 . .
H H7 0.2874 1.0570 -0.0053 0.037 Uiso calc R 1 . .
C C8 0.42086(13) 0.93434(10) 0.07136(12) 0.0311(3) Uani d . 1 . .
H H8 0.5097 0.9734 0.0782 0.037 Uiso calc R 1 . .
C C9 0.42564(12) 0.82428(10) 0.11183(11) 0.0267(3) Uani d . 1 . .
C C10 0.56161(13) 0.77226(11) 0.16393(12) 0.0319(3) Uani d . 1 . .
H H10 0.6503 0.8121 0.1744 0.038 Uiso calc R 1 . .
C C11 0.56744(14) 0.66583(12) 0.19930(13) 0.0360(3) Uani d . 1 . .
H H11 0.6595 0.6318 0.2330 0.043 Uiso calc R 1 . .
C C12 0.43639(14) 0.60689(11) 0.18546(13) 0.0358(3) Uani d . 1 . .
H H12 0.4404 0.5327 0.2093 0.043 Uiso calc R 1 . .
C C13 0.30273(13) 0.65541(10) 0.13778(12) 0.0295(3) Uani d . 1 . .
H H13 0.2154 0.6144 0.1301 0.035 Uiso calc R 1 . .
C C14 0.29272(12) 0.76583(10) 0.09975(11) 0.0246(2) Uani d . 1 . .
C C15 0.05451(13) 0.77178(9) 0.42690(12) 0.0255(2) Uani d . 1 . .
H H15 0.1298 0.7168 0.4632 0.031 Uiso calc R 1 . .
H H15A -0.0429 0.7430 0.4323 0.031 Uiso calc R 1 . .
C C16 0.08635(12) 0.87537(10) 0.50914(12) 0.0266(2) Uani d . 1 . .
H H16 0.0802 0.8585 0.6052 0.032 Uiso calc R 1 . .
C C17 -0.02740(14) 0.96247(10) 0.45622(12) 0.0310(3) Uani d . 1 . .
H H17 -0.0271 0.9766 0.3591 0.037 Uiso calc R 1 . .
H H17A 0.0037 1.0297 0.5077 0.037 Uiso calc R 1 . .
C C18 -0.18533(14) 0.93703(11) 0.46642(14) 0.0355(3) Uani d . 1 . .
H H18 -0.2086 0.8617 0.4333 0.043 Uiso calc R 1 . .
C C19 -0.29213(18) 1.01300(13) 0.37436(19) 0.0569(5) Uani d . 1 . .
H H19 -0.3930 0.9941 0.3782 0.085 Uiso calc R 1 . .
H H19A -0.2803 1.0063 0.2801 0.085 Uiso calc R 1 . .
H H19B -0.2717 1.0873 0.4057 0.085 Uiso calc R 1 . .
C C20 -0.20296(16) 0.94390(14) 0.61282(16) 0.0480(4) Uani d . 1 . .
H H20 -0.1823 1.0176 0.6467 0.072 Uiso calc R 1 . .
H H20A -0.1342 0.8941 0.6700 0.072 Uiso calc R 1 . .
H H20B -0.3038 0.9245 0.6164 0.072 Uiso calc R 1 . .
C C21 0.24294(14) 0.91710(10) 0.51362(13) 0.0313(3) Uani d . 1 . .
H H21 0.2519 0.9334 0.4192 0.038 Uiso calc R 1 . .
H H21A 0.2576 0.9853 0.5661 0.038 Uiso calc R 1 . .
C C22 0.36296(13) 0.83929(10) 0.57695(12) 0.0292(3) Uani d . 1 . .
C C23 0.44401(13) 0.78389(11) 0.49766(13) 0.0330(3) Uani d . 1 . .
H H23 0.4243 0.7959 0.4018 0.040 Uiso calc R 1 . .
C C24 0.55244(14) 0.71188(12) 0.55646(13) 0.0369(3) Uani d . 1 . .
H H24 0.6070 0.6754 0.5008 0.044 Uiso calc R 1 . .
C C25 0.58239(14) 0.69240(11) 0.69620(14) 0.0360(3) Uani d . 1 . .
H H25 0.6571 0.6429 0.7365 0.043 Uiso calc R 1 . .
C C26 0.50175(13) 0.74623(12) 0.77605(13) 0.0366(3) Uani d . 1 . .
H H26 0.5208 0.7333 0.8717 0.044 Uiso calc R 1 . .
C C27 0.39359(13) 0.81877(11) 0.71708(13) 0.0331(3) Uani d . 1 . .
H H27 0.3393 0.8552 0.7730 0.040 Uiso calc R 1 . .

loop_
_atom_site_aniso_label
_atom_site_aniso_U_11
_atom_site_aniso_U_22
_atom_site_aniso_U_33
_atom_site_aniso_U_12
_atom_site_aniso_U_13
_atom_site_aniso_U_23
C1 0.0258(5) 0.0274(6) 0.0248(6) -0.0014(5) 0.0062(4) -0.0059(5)
O1 0.0376(5) 0.0321(5) 0.0302(4) -0.0074(4) 0.0108(4) -0.0110(4)
C2 0.0490(8) 0.0486(8) 0.0309(7) -0.0055(6) 0.0133(6) -0.0142(6)
C3 0.0240(5) 0.0424(7) 0.0278(6) 0.0023(5) 0.0042(5) -0.0010(5)
C4 0.0183(5) 0.0259(6) 0.0297(6) -0.0001(4) 0.0056(4) -0.0041(5)
O2 0.0344(4) 0.0293(5) 0.0350(5) -0.0086(4) 0.0086(4) -0.0035(4)
O3 0.0350(4) 0.0253(4) 0.0245(4) -0.0067(3) 0.0099(3) -0.0035(3)
C5 0.0259(6) 0.0273(6) 0.0190(5) -0.0003(4) 0.0065(4) -0.0029(4)
C6 0.0309(6) 0.0279(6) 0.0246(6) 0.0035(5) 0.0062(5) 0.0003(5)
C7 0.0405(7) 0.0279(6) 0.0250(6) -0.0039(5) 0.0077(5) 0.0026(5)
C8 0.0337(6) 0.0373(7) 0.0237(6) -0.0115(5) 0.0090(5) -0.0016(5)
C9 0.0283(6) 0.0364(7) 0.0168(5) -0.0007(5) 0.0080(4) -0.0012(5)
C10 0.0244(5) 0.0497(8) 0.0228(6) -0.0002(5) 0.0080(4) -0.0022(5)
C11 0.0302(6) 0.0520(9) 0.0270(6) 0.0153(6) 0.0092(5) 0.0027(6)
C12 0.0407(7) 0.0352(7) 0.0346(7) 0.0129(6) 0.0149(5) 0.0034(6)
C13 0.0317(6) 0.0283(7) 0.0311(6) 0.0030(5) 0.0125(5) -0.0002(5)
C14 0.0268(6) 0.0284(6) 0.0201(5) 0.0017(4) 0.0082(4) -0.0013(4)
C15 0.0281(5) 0.0250(6) 0.0244(5) -0.0007(5) 0.0082(4) 0.0026(4)
C16 0.0303(6) 0.0271(6) 0.0234(6) -0.0007(5) 0.0079(4) 0.0003(5)
C17 0.0425(7) 0.0249(6) 0.0249(6) 0.0024(5) 0.0061(5) -0.0003(5)
C18 0.0333(6) 0.0297(7) 0.0388(7) 0.0038(5) -0.0023(5) -0.0079(6)
C19 0.0455(9) 0.0390(9) 0.0714(11) 0.0092(7) -0.0189(8) -0.0095(8)
C20 0.0368(7) 0.0573(10) 0.0536(9) -0.0032(7) 0.0178(6) -0.0117(7)
C21 0.0355(6) 0.0289(6) 0.0302(6) -0.0072(5) 0.0090(5) -0.0029(5)
C22 0.0274(6) 0.0320(6) 0.0276(6) -0.0092(5) 0.0051(5) -0.0030(5)
C23 0.0317(6) 0.0418(7) 0.0261(6) -0.0055(6) 0.0077(5) -0.0012(5)
C24 0.0309(6) 0.0457(8) 0.0355(7) -0.0030(6) 0.0102(5) -0.0037(6)
C25 0.0267(6) 0.0427(8) 0.0361(7) -0.0025(5) 0.0016(5) 0.0012(6)
C26 0.0314(6) 0.0501(9) 0.0252(6) -0.0082(6) -0.0001(5) -0.0026(6)
C27 0.0304(6) 0.0421(8) 0.0269(6) -0.0096(5) 0.0065(5) -0.0104(5)

loop_
_atom_type_symbol
_atom_type_description
_atom_type_scat_dispersion_real
_atom_type_scat_dispersion_imag
_atom_type_scat_source
C C 0.0181 0.0091 'International Tables Vol C Tables 4.2.6.8 and 6.1.1.4'
H H 0.0000 0.0000 'International Tables Vol C Tables 4.2.6.8 and 6.1.1.4'
O O 0.0492 0.0322 'International Tables Vol C Tables 4.2.6.8 and 6.1.1.4'
N N 0.0311 0.0180 'International Tables Vol C Tables 4.2.6.8 and 6.1.1.4'

loop_
_geom_angle_atom_site_label_1
_geom_angle_atom_site_label_2
_geom_angle_atom_site_label_3
_geom_angle_site_symmetry_1
_geom_angle_site_symmetry_3
_geom_angle
_geom_angle_publ_flag
O1 C1 C5 . . 112.53(9) ?
O1 C1 C3 . . 109.45(9) ?
C5 C1 C3 . . 114.03(10) ?
O1 C1 C4 . . 103.79(9) ?
C5 C1 C4 . . 110.75(9) ?
C3 C1 C4 . . 105.59(9) ?
C2 O1 C1 . . 115.39(10) ?
O1 C2 H2 . . 109.5 ?
O1 C2 H2A . . 109.5 ?
H2 C2 H2A . . 109.5 ?
O1 C2 H2B . . 109.5 ?
H2 C2 H2B . . 109.5 ?
H2A C2 H2B . . 109.5 ?
C1 C3 H3 . . 109.5 ?
C1 C3 H3A . . 109.5 ?
H3 C3 H3A . . 109.5 ?
C1 C3 H3B . . 109.5 ?
H3 C3 H3B . . 109.5 ?
H3A C3 H3B . . 109.5 ?
O2 C4 O3 . . 124.39(11) ?
O2 C4 C1 . . 125.03(10) ?
O3 C4 C1 . . 110.48(9) ?
C4 O3 C15 . . 116.54(9) ?
C6 C5 C14 . . 119.33(10) ?
C6 C5 C1 . . 120.66(10) ?
C14 C5 C1 . . 119.98(10) ?
C5 C6 C7 . . 121.62(11) ?
C5 C6 H6 . . 119.2 ?
C7 C6 H6 . . 119.2 ?
C8 C7 C6 . . 120.32(11) ?
C8 C7 H7 . . 119.8 ?
C6 C7 H7 . . 119.8 ?
C7 C8 C9 . . 120.31(11) ?
C7 C8 H8 . . 119.8 ?
C9 C8 H8 . . 119.8 ?
C10 C9 C14 . . 119.58(11) ?
C10 C9 C8 . . 120.77(11) ?
C14 C9 C8 . . 119.65(11) ?
C11 C10 C9 . . 121.16(12) ?
C11 C10 H10 . . 119.4 ?
C9 C10 H10 . . 119.4 ?
C10 C11 C12 . . 119.61(12) ?
C10 C11 H11 . . 120.2 ?
C12 C11 H11 . . 120.2 ?
C13 C12 C11 . . 120.68(13) ?
C13 C12 H12 . . 119.7 ?
C11 C12 H12 . . 119.7 ?
C12 C13 C14 . . 121.17(12) ?
C12 C13 H13 . . 119.4 ?
C14 C13 H13 . . 119.4 ?
C9 C14 C13 . . 117.78(10) ?
C9 C14 C5 . . 118.70(10) ?
C13 C14 C5 . . 123.50(10) ?
O3 C15 C16 . . 107.26(9) ?
O3 C15 H15 . . 110.3 ?
C16 C15 H15 . . 110.3 ?
O3 C15 H15A . . 110.3 ?
C16 C15 H15A . . 110.3 ?
H15 C15 H15A . . 108.5 ?
C15 C16 C17 . . 111.91(9) ?
C15 C16 C21 . . 111.70(9) ?
C17 C16 C21 . . 110.75(10) ?
C15 C16 H16 . . 107.4 ?
C17 C16 H16 . . 107.4 ?
C21 C16 H16 . . 107.4 ?
C16 C17 C18 . . 115.86(10) ?
C16 C17 H17 . . 108.3 ?
C18 C17 H17 . . 108.3 ?
C16 C17 H17A . . 108.3 ?
C18 C17 H17A . . 108.3 ?
H17 C17 H17A . . 107.4 ?
C20 C18 C19 . . 110.78(13) ?
C20 C18 C17 . . 111.45(11) ?
C19 C18 C17 . . 109.96(12) ?
C20 C18 H18 . . 108.2 ?
C19 C18 H18 . . 108.2 ?
C17 C18 H18 . . 108.2 ?
C18 C19 H19 . . 109.5 ?
C18 C19 H19A . . 109.5 ?
H19 C19 H19A . . 109.5 ?
C18 C19 H19B . . 109.5 ?
H19 C19 H19B . . 109.5 ?
H19A C19 H19B . . 109.5 ?
C18 C20 H20 . . 109.5 ?
C18 C20 H20A . . 109.5 ?
H20 C20 H20A . . 109.5 ?
C18 C20 H20B . . 109.5 ?
H20 C20 H20B . . 109.5 ?
H20A C20 H20B . . 109.5 ?
C22 C21 C16 . . 114.08(10) ?
C22 C21 H21 . . 108.7 ?
C16 C21 H21 . . 108.7 ?
C22 C21 H21A . . 108.7 ?
C16 C21 H21A . . 108.7 ?
H21 C21 H21A . . 107.6 ?
C27 C22 C23 . . 117.96(12) ?
C27 C22 C21 . . 120.57(11) ?
C23 C22 C21 . . 121.45(11) ?
C24 C23 C22 . . 120.98(12) ?
C24 C23 H23 . . 119.5 ?
C22 C23 H23 . . 119.5 ?
C23 C24 C25 . . 120.55(12) ?
C23 C24 H24 . . 119.7 ?
C25 C24 H24 . . 119.7 ?
C26 C25 C24 . . 119.06(13) ?
C26 C25 H25 . . 120.5 ?
C24 C25 H25 . . 120.5 ?
C27 C26 C25 . . 120.33(12) ?
C27 C26 H26 . . 119.8 ?
C25 C26 H26 . . 119.8 ?
C26 C27 C22 . . 121.11(12) ?
C26 C27 H27 . . 119.4 ?
C22 C27 H27 . . 119.4 ?

loop_
_geom_bond_atom_site_label_1
_geom_bond_atom_site_label_2
_geom_bond_site_symmetry_2
_geom_bond_distance
_geom_bond_publ_flag
C1 O1 . 1.4303(14) ?
C1 C5 . 1.5288(15) ?
C1 C3 . 1.5379(16) ?
C1 C4 . 1.5402(16) ?
O1 C2 . 1.4192(16) ?
C2 H2 . 0.9800 ?
C2 H2A . 0.9800 ?
C2 H2B . 0.9800 ?
C3 H3 . 0.9800 ?
C3 H3A . 0.9800 ?
C3 H3B . 0.9800 ?
C4 O2 . 1.1984(14) ?
C4 O3 . 1.3344(14) ?
O3 C15 . 1.4548(13) ?
C5 C6 . 1.3700(17) ?
C5 C14 . 1.4361(15) ?
C6 C7 . 1.4092(17) ?
C6 H6 . 0.9500 ?
C7 C8 . 1.3604(18) ?
C7 H7 . 0.9500 ?
C8 C9 . 1.4233(18) ?
C8 H8 . 0.9500 ?
C9 C10 . 1.4169(17) ?
C9 C14 . 1.4196(16) ?
C10 C11 . 1.3660(19) ?
C10 H10 . 0.9500 ?
C11 C12 . 1.406(2) ?
C11 H11 . 0.9500 ?
C12 C13 . 1.3728(17) ?
C12 H12 . 0.9500 ?
C13 C14 . 1.4204(17) ?
C13 H13 . 0.9500 ?
C15 C16 . 1.5211(16) ?
C15 H15 . 0.9900 ?
C15 H15A . 0.9900 ?
C16 C17 . 1.5262(16) ?
C16 C21 . 1.5426(16) ?
C16 H16 . 1.0000 ?
C17 C18 . 1.5337(18) ?
C17 H17 . 0.9900 ?
C17 H17A . 0.9900 ?
C18 C20 . 1.516(2) ?
C18 C19 . 1.5258(19) ?
C18 H18 . 1.0000 ?
C19 H19 . 0.9800 ?
C19 H19A . 0.9800 ?
C19 H19B . 0.9800 ?
C20 H20 . 0.9800 ?
C20 H20A . 0.9800 ?
C20 H20B . 0.9800 ?
C21 C22 . 1.5089(18) ?
C21 H21 . 0.9900 ?
C21 H21A . 0.9900 ?
C22 C27 . 1.3944(17) ?
C22 C23 . 1.3949(18) ?
C23 C24 . 1.3811(19) ?
C23 H23 . 0.9500 ?
C24 C25 . 1.3885(19) ?
C24 H24 . 0.9500 ?
C25 C26 . 1.387(2) ?
C25 H25 . 0.9500 ?
C26 C27 . 1.384(2) ?
C26 H26 . 0.9500 ?
C27 H27 . 0.9500 ?

loop_
_geom_hbond_atom_site_label_D
_geom_hbond_atom_site_label_H
_geom_hbond_atom_site_label_A
_geom_hbond_site_symmetry_A
_geom_hbond_distance_DH
_geom_hbond_distance_HA
_geom_hbond_distance_DA
_geom_hbond_angle_DHA
C13 H13 O1 . 0.95 2.40 2.9887(15) 120

loop_
_geom_torsion_atom_site_label_1
_geom_torsion_atom_site_label_2
_geom_torsion_atom_site_label_3
_geom_torsion_atom_site_label_4
_geom_torsion_site_symmetry_1
_geom_torsion_site_symmetry_2
_geom_torsion_site_symmetry_3
_geom_torsion_site_symmetry_4
_geom_torsion
_geom_torsion_publ_flag
C5 C1 O1 C2 . . . . -54.27(13) ?
C3 C1 O1 C2 . . . . 73.61(13) ?
C4 C1 O1 C2 . . . . -174.05(10) ?
O1 C1 C4 O2 . . . . -21.54(14) ?
C5 C1 C4 O2 . . . . -142.53(11) ?
C3 C1 C4 O2 . . . . 93.57(13) ?
O1 C1 C4 O3 . . . . 161.89(8) ?
C5 C1 C4 O3 . . . . 40.90(12) ?
C3 C1 C4 O3 . . . . -83.00(11) ?
O2 C4 O3 C15 . . . . 2.47(16) ?
C1 C4 O3 C15 . . . . 179.06(9) ?
O1 C1 C5 C6 . . . . 125.29(11) ?
C3 C1 C5 C6 . . . . -0.14(15) ?
C4 C1 C5 C6 . . . . -119.05(11) ?
O1 C1 C5 C14 . . . . -56.71(13) ?
C3 C1 C5 C14 . . . . 177.87(10) ?
C4 C1 C5 C14 . . . . 58.95(13) ?
C14 C5 C6 C7 . . . . -1.01(17) ?
C1 C5 C6 C7 . . . . 177.01(10) ?
C5 C6 C7 C8 . . . . -0.91(18) ?
C6 C7 C8 C9 . . . . 0.99(17) ?
C7 C8 C9 C10 . . . . -179.25(11) ?
C7 C8 C9 C14 . . . . 0.82(16) ?
C14 C9 C10 C11 . . . . 1.84(17) ?
C8 C9 C10 C11 . . . . -178.08(11) ?
C9 C10 C11 C12 . . . . -0.77(18) ?
C10 C11 C12 C13 . . . . -0.50(19) ?
C11 C12 C13 C14 . . . . 0.68(18) ?
C10 C9 C14 C13 . . . . -1.62(16) ?
C8 C9 C14 C13 . . . . 178.30(10) ?
C10 C9 C14 C5 . . . . 177.39(10) ?
C8 C9 C14 C5 . . . . -2.68(16) ?
C12 C13 C14 C9 . . . . 0.39(16) ?
C12 C13 C14 C5 . . . . -178.57(11) ?
C6 C5 C14 C9 . . . . 2.77(16) ?
C1 C5 C14 C9 . . . . -175.26(9) ?
C6 C5 C14 C13 . . . . -178.28(11) ?
C1 C5 C14 C13 . . . . 3.69(17) ?
C4 O3 C15 C16 . . . . -166.99(9) ?
O3 C15 C16 C17 . . . . 59.82(12) ?
O3 C15 C16 C21 . . . . -64.99(12) ?
C15 C16 C17 C18 . . . . 63.25(13) ?
C21 C16 C17 C18 . . . . -171.41(10) ?
C16 C17 C18 C20 . . . . 73.35(14) ?
C16 C17 C18 C19 . . . . -163.40(11) ?
C15 C16 C21 C22 . . . . -59.85(13) ?
C17 C16 C21 C22 . . . . 174.69(10) ?
C16 C21 C22 C27 . . . . -70.82(14) ?
C16 C21 C22 C23 . . . . 107.61(13) ?
C27 C22 C23 C24 . . . . -0.76(18) ?
C21 C22 C23 C24 . . . . -179.22(12) ?
C22 C23 C24 C25 . . . . 0.5(2) ?
C23 C24 C25 C26 . . . . 0.1(2) ?
C24 C25 C26 C27 . . . . -0.4(2) ?
C25 C26 C27 C22 . . . . 0.12(19) ?
C23 C22 C27 C26 . . . . 0.44(18) ?
C21 C22 C27 C26 . . . . 178.92(11) ?

loop_
_cod_related_entry_id
_cod_related_entry_database
_cod_related_entry_code
1 ChemSpider 24745232
